data_4087737
loop_
_publ_author_name
'Gro\&sekappenberg, Henning'
'Rei\&smann, Matti'
'Schmidtmann, Marc'
'M\"uller, Thomas'

_publ_section_title
;
 Quantitative Assessment of the Lewis Acidity of Silylium Ions
;
_journal_issue 20
_journal_name_full Organometallics
_journal_page_first 4952
_journal_paper_doi 10.1021/acs.organomet.5b00556
_journal_volume 34
_journal_year 2015
_chemical_formula_structural '[(C11H15)3SiOP(C6H5)3] [Al(OC(CF3)3)4]'
_chemical_formula_sum 'C67 H60 Al F36 O5 P Si'
_chemical_formula_weight 1715.19
_space_group_crystal_system trigonal
_space_group_IT_number 148
_space_group_name_Hall '-R 3'
_space_group_name_H-M_alt 'R -3 :H'
_atom_sites_solution_hydrogens difmap
_atom_sites_solution_primary direct
_atom_sites_solution_secondary difmap
_audit_creation_method SHELXL-2014/7
_cell_angle_alpha 90
_cell_angle_beta 90
_cell_angle_gamma 120
_cell_formula_units_Z 6
_cell_length_a 15.7478(12)
_cell_length_b 15.7478(12)
_cell_length_c 51.824(5)
_cell_measurement_reflns_used 9793
_cell_measurement_temperature 100(2)
_cell_measurement_theta_max 29.23
_cell_measurement_theta_min 2.17
_cell_volume 11130.2(16)
_computing_cell_refinement 'Bruker SAINT V8.34A'
_computing_data_collection 'Bruker APEX2'
_computing_data_reduction 'Bruker SAINT V8.34A'
_computing_structure_refinement 'SHELXL-2014/7 (Sheldrick, 2014)'
_computing_structure_solution 'SHELXS-2013/1 (Sheldrick, 2013)'
_diffrn_ambient_temperature 100(2)
_diffrn_measured_fraction_theta_full 1.000
_diffrn_measured_fraction_theta_max 0.999
_diffrn_measurement_device_type 'Bruker APEX-II CCD'
_diffrn_measurement_method '\f and \w scans'
_diffrn_radiation_type MoK\a
_diffrn_radiation_wavelength 0.71073
_diffrn_reflns_av_R_equivalents 0.0348
_diffrn_reflns_av_unetI/netI 0.0156
_diffrn_reflns_Laue_measured_fraction_full 1.000
_diffrn_reflns_Laue_measured_fraction_max 0.999
_diffrn_reflns_limit_h_max 22
_diffrn_reflns_limit_h_min -22
_diffrn_reflns_limit_k_max 22
_diffrn_reflns_limit_k_min -22
_diffrn_reflns_limit_l_max 72
_diffrn_reflns_limit_l_min -72
_diffrn_reflns_number 127366
_diffrn_reflns_point_group_measured_fraction_full 1.000
_diffrn_reflns_point_group_measured_fraction_max 0.999
_diffrn_reflns_theta_full 25.242
_diffrn_reflns_theta_max 30.024
_diffrn_reflns_theta_min 1.544
_diffrn_source 'sealed tube'
_exptl_absorpt_coefficient_mu 0.203
_exptl_absorpt_correction_T_max 1.0000
_exptl_absorpt_correction_T_min 0.9567
_exptl_absorpt_correction_type multi-scan
_exptl_absorpt_process_details 'SADABS-2014/3 (Sheldrick)'
_exptl_crystal_colour colourless
_exptl_crystal_density_diffrn 1.535
_exptl_crystal_description block
_exptl_crystal_F_000 5208
_exptl_crystal_size_max 0.500
_exptl_crystal_size_mid 0.300
_exptl_crystal_size_min 0.300
_refine_diff_density_max 2.859
_refine_diff_density_min -0.963
_refine_diff_density_rms 0.114
_refine_ls_extinction_method none
_refine_ls_goodness_of_fit_ref 1.228
_refine_ls_hydrogen_treatment constr
_refine_ls_matrix_type full
_refine_ls_number_parameters 568
_refine_ls_number_reflns 7253
_refine_ls_number_restraints 432
_refine_ls_restrained_S_all 1.312
_refine_ls_R_factor_all 0.1255
_refine_ls_R_factor_gt 0.1013
_refine_ls_shift/su_max 0.001
_refine_ls_shift/su_mean 0.000
_refine_ls_structure_factor_coef Fsqd
_refine_ls_weighting_details 'w=1/[\s^2^(Fo^2^)+(0.1000P)^2^+60.0000P] where P=(Fo^2^+2Fc^2^)/3'
_refine_ls_weighting_scheme calc
_refine_ls_wR_factor_gt 0.2573
_refine_ls_wR_factor_ref 0.2797
_reflns_Friedel_coverage 0.000
_reflns_number_gt 5585
_reflns_number_total 7253
_reflns_threshold_expression 'I > 2\s(I)'
_cod_data_source_file om5b00556_si_002.cif
_cod_data_source_block hg62
_cod_original_cell_volume 11130(2)
_cod_database_code 4087737
_shelx_shelxl_version_number 2014/7
_shelx_space_group_comment
;
The symmetry employed for this shelxl refinement is uniquely defined
by the following loop, which should always be used as a source of
symmetry information in preference to the above space-group names.
They are only intended as comments.
;
_shelx_estimated_absorpt_t_min 0.905
_shelx_estimated_absorpt_t_max 0.941

loop_
_space_group_symop_operation_xyz
'x, y, z'
'-y, x-y, z'
'-x+y, -x, z'
'x+2/3, y+1/3, z+1/3'
'-y+2/3, x-y+1/3, z+1/3'
'-x+y+2/3, -x+1/3, z+1/3'
'x+1/3, y+2/3, z+2/3'
'-y+1/3, x-y+2/3, z+2/3'
'-x+y+1/3, -x+2/3, z+2/3'
'-x, -y, -z'
'y, -x+y, -z'
'x-y, x, -z'
'-x+2/3, -y+1/3, -z+1/3'
'y+2/3, -x+y+1/3, -z+1/3'
'x-y+2/3, x+1/3, -z+1/3'
'-x+1/3, -y+2/3, -z+2/3'
'y+1/3, -x+y+2/3, -z+2/3'
'x-y+1/3, x+2/3, -z+2/3'

loop_
_atom_site_label
_atom_site_type_symbol
_atom_site_fract_x
_atom_site_fract_y
_atom_site_fract_z
_atom_site_U_iso_or_equiv
_atom_site_adp_type
_atom_site_occupancy
_atom_site_site_symmetry_order
_atom_site_calc_flag
_atom_site_refinement_flags_posn
_atom_site_refinement_flags_adp
_atom_site_refinement_flags_occupancy
_atom_site_disorder_assembly
_atom_site_disorder_group
P1 P 1.0000 1.0000 0.55597(2) 0.0212(2) Uani 1 3 d S T P . .
Si1 Si 1.0000 1.0000 0.61885(2) 0.0267(3) Uani 1 3 d S T P . .
O1 O 1.0000 1.0000 0.58552(6) 0.0275(7) Uani 1 3 d S T P . .
C1 C 0.91393(18) 0.88046(18) 0.54455(5) 0.0232(5) Uani 1 1 d . . . . .
C2 C 0.83906(19) 0.8654(2) 0.52743(5) 0.0261(5) Uani 1 1 d . . . . .
H2 H 0.8343 0.9197 0.5212 0.031 Uiso 1 1 calc R U . . .
C3 C 0.7715(2) 0.7707(2) 0.51952(6) 0.0315(6) Uani 1 1 d . . . . .
H3 H 0.7199 0.7599 0.5081 0.038 Uiso 1 1 calc R U . . .
C4 C 0.7798(2) 0.6918(2) 0.52840(6) 0.0353(6) Uani 1 1 d . . . . .
H4 H 0.7338 0.6272 0.5230 0.042 Uiso 1 1 calc R U . . .
C5 C 0.8550(2) 0.7068(2) 0.54516(7) 0.0345(6) Uani 1 1 d . . . . .
H5 H 0.8607 0.6525 0.5509 0.041 Uiso 1 1 calc R U . . .
C6 C 0.9217(2) 0.8004(2) 0.55352(6) 0.0291(5) Uani 1 1 d . . . . .
H6 H 0.9724 0.8105 0.5652 0.035 Uiso 1 1 calc R U . . .
C7 C 0.9308(2) 0.8643(2) 0.62613(5) 0.0301(6) Uani 1 1 d . . . . .
C8 C 0.8423(2) 0.8015(2) 0.61305(5) 0.0303(6) Uani 1 1 d . . . . .
C9 C 0.8033(2) 0.6994(2) 0.61344(6) 0.0375(7) Uani 1 1 d . . . . .
C10 C 0.8543(3) 0.6594(2) 0.62572(6) 0.0393(7) Uani 1 1 d . . . . .
C11 C 0.9374(3) 0.7198(3) 0.64068(6) 0.0386(7) Uani 1 1 d . . . . .
C12 C 0.9727(2) 0.8209(2) 0.64180(6) 0.0348(6) Uani 1 1 d . . . . .
C13 C 0.7835(2) 0.8404(2) 0.59952(6) 0.0340(6) Uani 1 1 d . . . . .
H13A H 0.7209 0.8171 0.6085 0.051 Uiso 1 1 calc R U . . .
H13B H 0.7711 0.8170 0.5816 0.051 Uiso 1 1 calc R U . . .
H13C H 0.8204 0.9122 0.5997 0.051 Uiso 1 1 calc R U . . .
C14 C 0.7051(3) 0.6331(3) 0.60081(8) 0.0547(10) Uani 1 1 d . . . . .
H14A H 0.6800 0.5655 0.6066 0.082 Uiso 1 1 calc R U . . .
H14B H 0.7131 0.6362 0.5820 0.082 Uiso 1 1 calc R U . . .
H14C H 0.6586 0.6546 0.6056 0.082 Uiso 1 1 calc R U . . .
C15 C 0.8189(4) 0.5508(3) 0.62388(9) 0.0592(11) Uani 1 1 d . . . . .
H15A H 0.8717 0.5413 0.6171 0.089 Uiso 1 1 calc R U . . .
H15B H 0.7622 0.5196 0.6123 0.089 Uiso 1 1 calc R U . . .
H15C H 0.8000 0.5212 0.6411 0.089 Uiso 1 1 calc R U . . .
C16 C 0.9885(3) 0.6754(3) 0.65558(8) 0.0519(9) Uani 1 1 d . . . . .
H16A H 1.0564 0.7261 0.6591 0.078 Uiso 1 1 calc R U . . .
H16B H 0.9881 0.6228 0.6453 0.078 Uiso 1 1 calc R U . . .
H16C H 0.9541 0.6484 0.6719 0.078 Uiso 1 1 calc R U . . .
C17 C 1.0536(3) 0.8817(3) 0.66079(7) 0.0487(9) Uani 1 1 d . . . . .
H17A H 1.1165 0.8932 0.6539 0.073 Uiso 1 1 calc R U . . .
H17B H 1.0402 0.8466 0.6772 0.073 Uiso 1 1 calc R U . . .
H17C H 1.0566 0.9447 0.6635 0.073 Uiso 1 1 calc R U . . .
Al1A Al 0.6667 0.3333 0.46159(5) 0.0351(5) Uani 0.706(3) 3 d S TU P A 1
F1A F 0.5033(5) 0.3067(6) 0.52346(18) 0.0498(18) Uani 0.3532(14) 1 d . U P A 1
F2A F 0.6219(7) 0.4475(7) 0.5355(3) 0.080(3) Uani 0.3532(14) 1 d . U P A 1
F3A F 0.5871(8) 0.3249(11) 0.5594(2) 0.100(3) Uani 0.3532(14) 1 d . U P A 1
F4A F 0.7626(3) 0.6628(3) 0.45198(13) 0.0885(15) Uani 0.706(3) 1 d . U P A 1
F5A F 0.8124(3) 0.5750(3) 0.43328(9) 0.0694(11) Uani 0.706(3) 1 d . U P A 1
F6A F 0.7711(3) 0.5586(3) 0.47385(9) 0.0726(12) Uani 0.706(3) 1 d . U P A 1
F7A F 0.5893(5) 0.5490(6) 0.47856(18) 0.137(3) Uani 0.706(3) 1 d . U P A 1
F8A F 0.4777(3) 0.4356(3) 0.45682(13) 0.0754(14) Uani 0.706(3) 1 d . U P A 1
F9A F 0.5655(8) 0.5887(7) 0.4372(2) 0.184(4) Uani 0.706(3) 1 d . U P A 1
F10A F 0.5358(8) 0.4395(10) 0.4069(2) 0.175(4) Uani 0.706(3) 1 d . U P A 1
F11A F 0.6649(9) 0.4253(10) 0.40387(17) 0.203(4) Uani 0.706(3) 1 d . U P A 1
F12A F 0.6864(6) 0.5811(8) 0.40235(14) 0.155(3) Uani 0.706(3) 1 d . U P A 1
O2A O 0.6559(14) 0.3540(12) 0.4941(2) 0.037(2) Uani 0.2355(10) 1 d . U P A 1
O3A O 0.6345(5) 0.4145(4) 0.45139(15) 0.0750(17) Uani 0.706(3) 1 d . U P A 1
C18A C 0.6667 0.3333 0.51959(16) 0.0319(13) Uani 0.706(3) 3 d S TU P A 1
C19A C 0.5963(14) 0.3544(14) 0.5340(3) 0.053(3) Uani 0.3532(14) 1 d . U P A 1
C20A C 0.6366(3) 0.4930(3) 0.44199(9) 0.0521(9) Uani 0.706(3) 1 d . U P A 1
C21A C 0.7482(5) 0.5772(5) 0.44923(16) 0.0563(14) Uani 0.706(3) 1 d . U P A 1
C22A C 0.5632(7) 0.5088(7) 0.4575(3) 0.103(3) Uani 0.706(3) 1 d . U P A 1
C23A C 0.6354(11) 0.4905(13) 0.4118(3) 0.127(3) Uani 0.706(3) 1 d . U P A 1
F1C F 0.5136(6) 0.3084(7) 0.5076(3) 0.078(3) Uani 0.3532(14) 1 d . U P A 3
F2C F 0.6150(5) 0.4510(4) 0.51913(16) 0.0433(15) Uani 0.3532(14) 1 d . U P A 3
F3C F 0.5517(10) 0.3369(10) 0.5476(3) 0.109(4) Uani 0.3532(14) 1 d . U P A 3
C19C C 0.5847(10) 0.3581(11) 0.5256(4) 0.050(3) Uani 0.3532(14) 1 d . U P A 3
Al1B Al 0.6667 0.3333 0.42255(10) 0.0248(10) Uani 0.294(3) 3 d S TU P A 2
F1B F 0.7500(10) 0.4404(9) 0.3315(3) 0.094(3) Uani 0.294(3) 1 d . U P A 2
F2B F 0.8357(9) 0.4053(10) 0.3562(3) 0.106(4) Uani 0.294(3) 1 d . U P A 2
F3B F 0.7884(9) 0.5060(10) 0.3663(3) 0.111(4) Uani 0.294(3) 1 d . U P A 2
F4B F 0.6323(12) 0.6296(8) 0.4226(3) 0.089(3) Uani 0.264(3) 1 d . U P A 2
F5B F 0.5343(11) 0.4891(10) 0.4071(4) 0.083(4) Uani 0.264(3) 1 d . U P A 2
F6B F 0.6312(15) 0.5140(13) 0.3956(4) 0.101(4) Uani 0.264(3) 1 d . U P A 2
F7B F 0.7343(12) 0.6518(10) 0.4335(4) 0.101(4) Uani 0.264(3) 1 d . U P A 2
F8B F 0.7529(13) 0.5974(13) 0.4647(4) 0.102(4) Uani 0.264(3) 1 d . U P A 2
F9B F 0.6203(15) 0.5878(13) 0.4733(4) 0.092(4) Uani 0.264(3) 1 d . U P A 2
F10B F 0.5813(11) 0.4263(11) 0.4819(3) 0.106(4) Uani 0.264(3) 1 d . U P A 2
F11B F 0.4879(14) 0.3981(16) 0.4690(4) 0.122(5) Uani 0.264(3) 1 d . U P A 2
F12B F 0.4682(11) 0.3484(11) 0.4280(4) 0.113(5) Uani 0.264(3) 1 d . U P A 2
F13B F 0.4672(10) 0.4782(12) 0.4418(4) 0.105(4) Uani 0.264(3) 1 d . U P A 2
O2B O 0.6984(15) 0.355(2) 0.3906(4) 0.037(5) Uani 0.0978(10) 1 d . U P A 2
O3B O 0.6347(10) 0.4129(9) 0.4362(3) 0.063(3) Uani 0.294(3) 1 d . U P A 2
C18B C 0.6667 0.3333 0.3645(5) 0.054(4) Uani 0.294(3) 3 d S TU P A 2
C19B C 0.7640(14) 0.4210(14) 0.3538(4) 0.073(3) Uani 0.294(3) 1 d . U P A 2
C20B C 0.6366(3) 0.4930(3) 0.44199(9) 0.0521(9) Uani 0.294(3) 1 d . U P A 2
C21B C 0.6153(12) 0.5415(13) 0.4189(4) 0.049(3) Uani 0.220(2) 1 d . U P A 2
C22B C 0.673(2) 0.5854(17) 0.4481(6) 0.077(3) Uani 0.220(2) 1 d . U P A 2
C23B C 0.576(2) 0.475(2) 0.4664(6) 0.074(3) Uani 0.220(2) 1 d . U P A 2
C24B C 0.505(2) 0.427(2) 0.4454(7) 0.078(4) Uani 0.220(2) 1 d . U P A 2

loop_
_atom_site_aniso_label
_atom_site_aniso_U_11
_atom_site_aniso_U_22
_atom_site_aniso_U_33
_atom_site_aniso_U_23
_atom_site_aniso_U_13
_atom_site_aniso_U_12
P1 0.0212(3) 0.0212(3) 0.0211(5) 0.000 0.000 0.01061(16)
Si1 0.0296(4) 0.0296(4) 0.0210(6) 0.000 0.000 0.0148(2)
O1 0.0303(10) 0.0303(10) 0.0220(15) 0.000 0.000 0.0151(5)
C1 0.0218(11) 0.0213(11) 0.0246(11) -0.0006(9) 0.0020(9) 0.0093(9)
C2 0.0256(12) 0.0268(12) 0.0239(12) 0.0001(9) 0.0007(9) 0.0116(10)
C3 0.0258(12) 0.0309(13) 0.0314(13) -0.0031(11) -0.0010(10) 0.0095(11)
C4 0.0286(13) 0.0242(13) 0.0437(16) -0.0046(11) 0.0033(12) 0.0061(11)
C5 0.0319(14) 0.0237(12) 0.0469(17) 0.0020(11) 0.0040(12) 0.0133(11)
C6 0.0252(12) 0.0257(12) 0.0368(14) 0.0015(10) 0.0019(10) 0.0131(10)
C7 0.0316(13) 0.0346(14) 0.0234(12) 0.0040(10) 0.0003(10) 0.0161(11)
C8 0.0281(13) 0.0336(14) 0.0259(12) 0.0069(10) 0.0043(10) 0.0130(11)
C9 0.0352(15) 0.0332(15) 0.0316(14) 0.0102(11) 0.0047(12) 0.0076(12)
C10 0.0451(17) 0.0328(15) 0.0351(15) 0.0136(12) 0.0115(13) 0.0157(13)
C11 0.0421(17) 0.0434(17) 0.0327(15) 0.0161(13) 0.0088(12) 0.0232(14)
C12 0.0346(15) 0.0408(16) 0.0278(13) 0.0100(11) 0.0015(11) 0.0180(13)
C13 0.0259(13) 0.0433(16) 0.0294(13) 0.0059(12) 0.0012(10) 0.0147(12)
C14 0.0413(19) 0.0404(19) 0.053(2) 0.0133(16) -0.0037(16) -0.0016(15)
C15 0.070(3) 0.0329(18) 0.066(3) 0.0172(17) 0.012(2) 0.0186(18)
C16 0.059(2) 0.055(2) 0.052(2) 0.0226(18) 0.0063(17) 0.0361(19)
C17 0.0470(19) 0.057(2) 0.0334(16) 0.0122(15) -0.0104(14) 0.0200(17)
Al1A 0.0258(6) 0.0258(6) 0.0536(14) 0.000 0.000 0.0129(3)
F1A 0.026(3) 0.043(3) 0.082(5) 0.027(3) 0.024(3) 0.018(2)
F2A 0.057(5) 0.057(4) 0.141(8) 0.005(5) 0.026(6) 0.039(4)
F3A 0.087(6) 0.164(10) 0.076(5) 0.033(5) 0.035(4) 0.084(7)
F4A 0.058(2) 0.047(2) 0.135(4) 0.002(2) -0.027(3) 0.0067(18)
F5A 0.0473(19) 0.063(2) 0.094(3) 0.024(2) 0.0228(18) 0.0245(17)
F6A 0.053(2) 0.070(3) 0.073(2) 0.008(2) -0.0157(18) 0.0145(19)
F7A 0.070(4) 0.129(6) 0.177(6) -0.089(5) 0.033(3) 0.023(4)
F8A 0.0369(18) 0.052(2) 0.142(5) -0.006(3) 0.009(2) 0.0254(17)
F9A 0.193(8) 0.142(6) 0.302(10) 0.014(6) -0.019(7) 0.148(6)
F10A 0.132(6) 0.246(11) 0.137(6) -0.030(8) -0.065(5) 0.087(7)
F11A 0.280(11) 0.308(11) 0.113(6) -0.043(7) -0.015(7) 0.215(10)
F12A 0.130(6) 0.178(7) 0.084(4) 0.044(4) -0.020(4) 0.021(5)
O2A 0.032(6) 0.029(8) 0.056(4) 0.000(3) -0.004(4) 0.019(4)
O3A 0.078(4) 0.050(3) 0.114(5) -0.003(3) -0.023(4) 0.044(3)
C18A 0.0238(17) 0.0238(17) 0.048(3) 0.000 0.000 0.0119(9)
C19A 0.036(5) 0.050(6) 0.076(6) 0.013(5) 0.017(4) 0.025(4)
C20A 0.0504(19) 0.0396(16) 0.074(2) 0.0053(15) -0.0009(16) 0.0287(15)
C21A 0.045(3) 0.041(3) 0.072(4) 0.009(2) 0.006(2) 0.013(2)
C22A 0.063(4) 0.065(4) 0.178(7) -0.027(4) 0.012(4) 0.029(3)
C23A 0.123(7) 0.166(8) 0.096(5) 0.002(5) -0.020(5) 0.074(6)
F1C 0.042(4) 0.053(4) 0.150(8) 0.006(5) -0.011(5) 0.031(3)
F2C 0.038(3) 0.026(2) 0.074(4) 0.005(3) 0.016(3) 0.021(2)
F3C 0.123(8) 0.150(9) 0.122(7) 0.064(6) 0.072(6) 0.119(8)
C19C 0.020(4) 0.028(4) 0.107(8) 0.018(5) 0.020(5) 0.016(3)
Al1B 0.0214(13) 0.0214(13) 0.031(2) 0.000 0.000 0.0107(7)
F1B 0.091(8) 0.081(7) 0.095(6) 0.036(5) 0.019(5) 0.033(6)
F2B 0.065(6) 0.085(7) 0.166(12) 0.005(7) 0.002(6) 0.037(5)
F3B 0.062(6) 0.083(6) 0.180(11) -0.029(6) -0.010(7) 0.031(5)
F4B 0.110(8) 0.041(4) 0.115(7) 0.024(4) -0.005(6) 0.038(5)
F5B 0.066(5) 0.064(6) 0.125(8) -0.019(6) -0.049(5) 0.038(5)
F6B 0.112(9) 0.089(9) 0.095(6) -0.007(6) -0.009(6) 0.045(8)
F7B 0.094(6) 0.065(6) 0.118(8) 0.016(5) -0.003(5) 0.021(5)
F8B 0.092(7) 0.072(8) 0.127(9) -0.005(7) -0.022(6) 0.030(6)
F9B 0.104(9) 0.073(7) 0.094(6) -0.011(5) -0.011(5) 0.040(6)
F10B 0.079(7) 0.084(7) 0.124(8) 0.043(6) 0.010(6) 0.017(6)
F11B 0.086(6) 0.114(8) 0.142(8) 0.017(6) 0.010(5) 0.031(6)
F12B 0.081(8) 0.085(7) 0.188(11) -0.036(8) -0.048(8) 0.052(7)
F13B 0.065(7) 0.082(8) 0.176(11) -0.018(7) -0.017(7) 0.043(6)
O2B 0.028(10) 0.031(14) 0.045(5) 0.001(5) -0.001(4) 0.009(9)
O3B 0.047(5) 0.030(4) 0.114(9) -0.009(5) 0.008(6) 0.021(4)
C18B 0.059(6) 0.059(6) 0.042(6) 0.000 0.000 0.030(3)
C19B 0.063(6) 0.064(7) 0.089(7) 0.022(5) 0.018(5) 0.028(5)
C20B 0.0504(19) 0.0396(16) 0.074(2) 0.0053(15) -0.0009(16) 0.0287(15)
C21B 0.030(5) 0.038(5) 0.079(5) 0.007(4) -0.007(4) 0.018(4)
C22B 0.080(7) 0.046(5) 0.098(6) -0.001(4) -0.010(5) 0.026(4)
C23B 0.072(6) 0.057(6) 0.099(6) 0.004(4) 0.007(4) 0.036(5)
C24B 0.054(6) 0.056(7) 0.122(7) 0.001(5) 0.005(5) 0.026(5)

loop_
_atom_type_symbol
_atom_type_description
_atom_type_scat_dispersion_real
_atom_type_scat_dispersion_imag
_atom_type_scat_source
C C 0.0033 0.0016 'International Tables Vol C Tables 4.2.6.8 and 6.1.1.4'
H H 0.0000 0.0000 'International Tables Vol C Tables 4.2.6.8 and 6.1.1.4'
O O 0.0106 0.0060 'International Tables Vol C Tables 4.2.6.8 and 6.1.1.4'
F F 0.0171 0.0103 'International Tables Vol C Tables 4.2.6.8 and 6.1.1.4'
Al Al 0.0645 0.0514 'International Tables Vol C Tables 4.2.6.8 and 6.1.1.4'
Si Si 0.0817 0.0704 'International Tables Vol C Tables 4.2.6.8 and 6.1.1.4'
P P 0.1023 0.0942 'International Tables Vol C Tables 4.2.6.8 and 6.1.1.4'

loop_
_geom_angle_atom_site_label_1
_geom_angle_atom_site_label_2
_geom_angle_atom_site_label_3
_geom_angle
_geom_angle_site_symmetry_1
_geom_angle_site_symmetry_3
O1 P1 C1 109.38(9) . 2_765
O1 P1 C1 109.38(9) . 3_675
C1 P1 C1 109.56(9) 2_765 3_675
O1 P1 C1 109.38(9) . .
C1 P1 C1 109.56(9) 2_765 .
C1 P1 C1 109.56(9) 3_675 .
O1 Si1 C7 101.52(9) . 2_765
O1 Si1 C7 101.52(9) . .
C7 Si1 C7 116.12(6) 2_765 .
O1 Si1 C7 101.52(9) . 3_675
C7 Si1 C7 116.11(6) 2_765 3_675
C7 Si1 C7 116.11(6) . 3_675
P1 O1 Si1 180.0 . .
C2 C1 C6 120.2(2) . .
C2 C1 P1 121.4(2) . .
C6 C1 P1 118.4(2) . .
C3 C2 C1 119.7(3) . .
C3 C2 H2 120.1 . .
C1 C2 H2 120.1 . .
C4 C3 C2 119.8(3) . .
C4 C3 H3 120.1 . .
C2 C3 H3 120.1 . .
C3 C4 C5 120.5(3) . .
C3 C4 H4 119.7 . .
C5 C4 H4 119.7 . .
C6 C5 C4 120.3(3) . .
C6 C5 H5 119.9 . .
C4 C5 H5 119.9 . .
C5 C6 C1 119.5(3) . .
C5 C6 H6 120.3 . .
C1 C6 H6 120.3 . .
C8 C7 C12 118.1(3) . .
C8 C7 Si1 120.3(2) . .
C12 C7 Si1 121.0(2) . .
C9 C8 C7 120.5(3) . .
C9 C8 C13 117.6(3) . .
C7 C8 C13 121.8(3) . .
C10 C9 C8 120.1(3) . .
C10 C9 C14 120.3(3) . .
C8 C9 C14 119.6(3) . .
C9 C10 C11 119.8(3) . .
C9 C10 C15 120.7(4) . .
C11 C10 C15 119.5(3) . .
C12 C11 C10 120.0(3) . .
C12 C11 C16 120.2(3) . .
C10 C11 C16 119.9(3) . .
C11 C12 C7 120.5(3) . .
C11 C12 C17 118.5(3) . .
C7 C12 C17 121.0(3) . .
C8 C13 H13A 109.5 . .
C8 C13 H13B 109.5 . .
H13A C13 H13B 109.5 . .
C8 C13 H13C 109.5 . .
H13A C13 H13C 109.5 . .
H13B C13 H13C 109.5 . .
C9 C14 H14A 109.5 . .
C9 C14 H14B 109.5 . .
H14A C14 H14B 109.5 . .
C9 C14 H14C 109.5 . .
H14A C14 H14C 109.5 . .
H14B C14 H14C 109.5 . .
C10 C15 H15A 109.5 . .
C10 C15 H15B 109.5 . .
H15A C15 H15B 109.5 . .
C10 C15 H15C 109.5 . .
H15A C15 H15C 109.5 . .
H15B C15 H15C 109.5 . .
C11 C16 H16A 109.5 . .
C11 C16 H16B 109.5 . .
H16A C16 H16B 109.5 . .
C11 C16 H16C 109.5 . .
H16A C16 H16C 109.5 . .
H16B C16 H16C 109.5 . .
C12 C17 H17A 109.5 . .
C12 C17 H17B 109.5 . .
H17A C17 H17B 109.5 . .
C12 C17 H17C 109.5 . .
H17A C17 H17C 109.5 . .
H17B C17 H17C 109.5 . .
O3A Al1A O3A 110.6(3) 3_665 2_655
O3A Al1A O3A 110.6(3) 3_665 .
O3A Al1A O3A 110.6(3) 2_655 .
O3A Al1A O2A 93.9(4) 3_665 3_665
O3A Al1A O2A 115.9(7) 2_655 3_665
O3A Al1A O2A 114.2(7) . 3_665
O3A Al1A O2A 114.2(7) 3_665 2_655
O3A Al1A O2A 93.9(4) 2_655 2_655
O3A Al1A O2A 115.9(7) . 2_655
O2A Al1A O2A 25.0(4) 3_665 2_655
O3A Al1A O2A 115.9(7) 3_665 .
O3A Al1A O2A 114.2(7) 2_655 .
O3A Al1A O2A 93.9(4) . .
O2A Al1A O2A 25.0(4) 3_665 .
O2A Al1A O2A 25.0(4) 2_655 .
O2A O2A O2A 60.00(3) 3_665 2_655
O2A O2A C18A 74.3(3) 3_665 .
O2A O2A C18A 74.3(3) 2_655 .
O2A O2A Al1A 77.5(2) 3_665 .
O2A O2A Al1A 77.5(2) 2_655 .
C18A O2A Al1A 147.3(6) . .
C20A O3A Al1A 163.4(6) . .
O2A C18A O2A 31.5(6) 3_665 2_655
O2A C18A O2A 31.5(6) 3_665 .
O2A C18A O2A 31.5(6) 2_655 .
O2A C18A C19A 118.9(11) 3_665 2_655
O2A C18A C19A 103.4(8) 2_655 2_655
O2A C18A C19A 134.6(9) . 2_655
O2A C18A C19A 103.4(8) 3_665 3_665
O2A C18A C19A 134.6(9) 2_655 3_665
O2A C18A C19A 118.9(11) . 3_665
C19A C18A C19A 97.4(9) 2_655 3_665
O2A C18A C19A 134.6(9) 3_665 .
O2A C18A C19A 118.9(11) 2_655 .
O2A C18A C19A 103.4(8) . .
C19A C18A C19A 97.4(9) 2_655 .
C19A C18A C19A 97.4(9) 3_665 .
F2A C19A F3A 103.9(16) . .
F2A C19A F1A 106.3(13) . .
F3A C19A F1A 106.9(14) . .
F2A C19A C18A 115.3(13) . .
F3A C19A C18A 111.4(13) . .
F1A C19A C18A 112.4(13) . .
O3A C20A C22A 107.0(7) . .
O3A C20A C23A 110.6(8) . .
C22A C20A C23A 122.1(9) . .
O3A C20A C21A 100.9(5) . .
C22A C20A C21A 110.0(5) . .
C23A C20A C21A 104.2(7) . .
F4A C21A F5A 111.6(6) . .
F4A C21A F6A 101.2(7) . .
F5A C21A F6A 106.5(6) . .
F4A C21A C20A 116.2(6) . .
F5A C21A C20A 111.3(6) . .
F6A C21A C20A 109.1(4) . .
F7A C22A F8A 115.4(11) . .
F7A C22A C20A 118.0(9) . .
F8A C22A C20A 112.6(7) . .
F7A C22A F9A 107.7(9) . .
F8A C22A F9A 106.8(10) . .
C20A C22A F9A 93.3(8) . .
F12A C23A F10A 117.1(13) . .
F12A C23A F11A 116.0(14) . .
F10A C23A F11A 102.7(14) . .
F12A C23A C20A 110.4(12) . .
F10A C23A C20A 101.2(11) . .
F11A C23A C20A 108.2(11) . .
F3C C19C F2C 113.8(14) . .
F3C C19C F1C 111.4(13) . .
F2C C19C F1C 101.4(12) . .
O2B Al1B O2B 25.8(11) . 3_665
O2B Al1B O2B 25.8(11) . 2_655
O2B Al1B O2B 25.8(11) 3_665 2_655
O2B Al1B O3B 100.7(10) . 3_665
O2B Al1B O3B 114.8(15) 3_665 3_665
O2B Al1B O3B 126.2(11) 2_655 3_665
O2B Al1B O3B 126.2(12) . 2_655
O2B Al1B O3B 100.7(10) 3_665 2_655
O2B Al1B O3B 114.8(15) 2_655 2_655
O3B Al1B O3B 104.2(7) 3_665 2_655
O2B Al1B O3B 114.8(15) . .
O2B Al1B O3B 126.2(11) 3_665 .
O2B Al1B O3B 100.7(10) 2_655 .
O3B Al1B O3B 104.2(7) 3_665 .
O3B Al1B O3B 104.2(7) 2_655 .
C19B F1B F2B 155.2(17) . 18_545
C19B F1B C19B 145.1(18) . 18_545
F2B F1B C19B 52.9(11) 18_545 18_545
C19B F1B F1B 97.7(15) . 18_545
F2B F1B F1B 91.8(13) 18_545 18_545
C19B F1B F1B 48.7(10) 18_545 18_545
C19B F1B F1B 62.0(13) . 17
F2B F1B F1B 131.6(16) 18_545 17
C19B F1B F1B 120.5(12) 18_545 17
F1B F1B F1B 118.6(4) 18_545 17
C19B F2B F1B 65.6(13) . 17
C21B F4B F7B 86.1(12) . .
C21B F4B C22B 66.8(13) . .
F7B F4B C22B 44.1(11) . .
C21B F5B F6B 57.5(14) . .
C21B F6B F5B 53.1(12) . .
C22B F7B F4B 75.9(16) . .
C22B F9B C23B 74.2(17) . .
C23B F10B F11B 59.0(18) . .
C24B F11B C23B 69(2) . .
C24B F11B F10B 109.2(19) . .
C23B F11B F10B 48.2(15) . .
O2B O2B O2B 60.00(2) 2_655 3_665
O2B O2B C18B 74.4(7) 2_655 .
O2B O2B C18B 74.4(7) 3_665 .
O2B O2B Al1B 77.1(5) 2_655 .
O2B O2B Al1B 77.1(5) 3_665 .
C18B O2B Al1B 147.0(13) . .
C20B O3B Al1B 160.3(11) . .
O2B C18B O2B 31.1(14) . 3_665
O2B C18B O2B 31.1(14) . 2_655
O2B C18B O2B 31.1(14) 3_665 2_655
O2B C18B C19B 115(2) . 3_665
O2B C18B C19B 93.2(13) 3_665 3_665
O2B C18B C19B 122.5(19) 2_655 3_665
O2B C18B C19B 93.2(13) . .
O2B C18B C19B 122.5(19) 3_665 .
O2B C18B C19B 115(2) 2_655 .
C19B C18B C19B 108.1(12) 3_665 .
O2B C18B C19B 122.5(19) . 2_655
O2B C18B C19B 115(2) 3_665 2_655
O2B C18B C19B 93.2(13) 2_655 2_655
C19B C18B C19B 108.1(12) 3_665 2_655
C19B C18B C19B 108.1(12) . 2_655
F1B C19B F2B 114.9(18) . .
F1B C19B F3B 101.4(17) . .
F2B C19B F3B 107.6(17) . .
F1B C19B F1B 69.3(12) . 17
F2B C19B F1B 61.5(12) . 17
F3B C19B F1B 157.0(17) . 17
F1B C19B C18B 109.4(17) . .
F2B C19B C18B 111.5(14) . .
F3B C19B C18B 111.8(16) . .
F1B C19B C18B 91.2(14) 17 .
O3B C20B C22B 158.8(15) . .
O3B C20B C23B 108.0(13) . .
C22B C20B C23B 83.5(17) . .
O3B C20B C21B 113.7(12) . .
C22B C20B C21B 73.8(15) . .
C23B C20B C21B 117.6(14) . .
O3B C20B C24B 89.9(12) . .
C22B C20B C24B 110.9(17) . .
C23B C20B C24B 51.7(17) . .
C21B C20B C24B 83.8(13) . .
F5B C21B F4B 111.5(15) . .
F5B C21B F6B 69.5(17) . .
F4B C21B F6B 120.3(18) . .
F5B C21B C20B 116.5(14) . .
F4B C21B C20B 116.0(17) . .
F6B C21B C20B 114.6(15) . .
F5B C21B C22B 147(2) . .
F4B C21B C22B 69.7(14) . .
F6B C21B C22B 140.6(18) . .
C20B C21B C22B 46.9(10) . .
F7B C22B C20B 120(3) . .
F7B C22B F8B 90(2) . .
C20B C22B F8B 98.9(18) . .
F7B C22B F9B 133(2) . .
C20B C22B F9B 106.7(19) . .
F8B C22B F9B 86.4(19) . .
F7B C22B C21B 80.6(19) . .
C20B C22B C21B 59.4(12) . .
F8B C22B C21B 145(2) . .
F9B C22B C21B 125(2) . .
F7B C22B F4B 60.0(15) . .
C20B C22B F4B 102.4(18) . .
F8B C22B F4B 149(2) . .
F9B C22B F4B 108.6(19) . .
C21B C22B F4B 43.5(10) . .
F7B C22B C23B 173(2) . .
C20B C22B C23B 53.1(13) . .
F8B C22B C23B 94.1(19) . .
F9B C22B C23B 53.6(14) . .
C21B C22B C23B 92.9(17) . .
F4B C22B C23B 117.0(19) . .
F10B C23B F11B 73(2) . .
F10B C23B C24B 117(3) . .
F11B C23B C24B 54.3(19) . .
F10B C23B C20B 117(2) . .
F11B C23B C20B 122(2) . .
C24B C23B C20B 74(2) . .
F10B C23B F9B 117(3) . .
F11B C23B F9B 133(3) . .
C24B C23B F9B 123(2) . .
C20B C23B F9B 95.6(18) . .
F10B C23B C22B 132(3) . .
F11B C23B C22B 153(3) . .
C24B C23B C22B 99(2) . .
C20B C23B C22B 43.4(11) . .
F9B C23B C22B 52.2(14) . .
F13B C24B F11B 107(3) . .
F13B C24B F12B 111(3) . .
F11B C24B F12B 113(2) . .
F13B C24B C23B 105(3) . .
F11B C24B C23B 57(2) . .
F12B C24B C23B 144(3) . .
F13B C24B C20B 113.2(19) . .
F11B C24B C20B 106(2) . .
F12B C24B C20B 107(2) . .
C23B C24B C20B 54.2(15) . .

loop_
_geom_bond_atom_site_label_1
_geom_bond_atom_site_label_2
_geom_bond_distance
_geom_bond_site_symmetry_2
P1 O1 1.531(3) .
P1 C1 1.783(3) 2_765
P1 C1 1.783(3) 3_675
P1 C1 1.783(3) .
Si1 O1 1.727(3) .
Si1 C7 1.889(3) 2_765
Si1 C7 1.889(3) .
Si1 C7 1.889(3) 3_675
C1 C2 1.398(4) .
C1 C6 1.405(4) .
C2 C3 1.393(4) .
C2 H2 0.9500 .
C3 C4 1.391(4) .
C3 H3 0.9500 .
C4 C5 1.390(5) .
C4 H4 0.9500 .
C5 C6 1.385(4) .
C5 H5 0.9500 .
C6 H6 0.9500 .
C7 C8 1.415(4) .
C7 C12 1.419(4) .
C8 C9 1.405(4) .
C8 C13 1.515(4) .
C9 C10 1.397(5) .
C9 C14 1.515(5) .
C10 C11 1.404(5) .
C10 C15 1.513(5) .
C11 C12 1.400(5) .
C11 C16 1.516(5) .
C12 C17 1.513(5) .
C13 H13A 0.9800 .
C13 H13B 0.9800 .
C13 H13C 0.9800 .
C14 H14A 0.9800 .
C14 H14B 0.9800 .
C14 H14C 0.9800 .
C15 H15A 0.9800 .
C15 H15B 0.9800 .
C15 H15C 0.9800 .
C16 H16A 0.9800 .
C16 H16B 0.9800 .
C16 H16C 0.9800 .
C17 H17A 0.9800 .
C17 H17B 0.9800 .
C17 H17C 0.9800 .
Al1A O3A 1.679(5) 3_665
Al1A O3A 1.679(5) 2_655
Al1A O3A 1.679(5) .
Al1A O2A 1.741(11) 3_665
Al1A O2A 1.741(11) 2_655
Al1A O2A 1.741(11) .
F1A C19A 1.38(2) .
F2A C19A 1.31(2) .
F3A C19A 1.377(19) .
F4A C21A 1.258(9) .
F5A C21A 1.320(8) .
F6A C21A 1.396(9) .
F7A C22A 1.223(15) .
F8A C22A 1.262(10) .
F9A C22A 1.629(17) .
F10A C23A 1.382(17) .
F11A C23A 1.385(18) .
F12A C23A 1.332(19) .
O2A O2A 0.754(13) 3_665
O2A O2A 0.754(13) 2_655
O2A C18A 1.390(12) .
O3A C20A 1.314(6) .
C18A O2A 1.390(12) 3_665
C18A O2A 1.390(12) 2_655
C18A C19A 1.505(19) 2_655
C18A C19A 1.50(2) 3_665
C18A C19A 1.505(19) .
C18A C19C 1.555(13) .
C20A C22A 1.527(11) .
C20A C23A 1.564(16) .
C20A C21A 1.630(8) .
F1C C19C 1.36(2) .
F2C C19C 1.336(14) .
F3C C19C 1.23(2) .
Al1B O2B 1.71(2) .
Al1B O2B 1.71(2) 3_665
Al1B O2B 1.71(2) 2_655
Al1B O3B 1.721(12) 3_665
Al1B O3B 1.721(12) 2_655
Al1B O3B 1.721(12) .
F1B C19B 1.24(2) .
F1B F2B 1.407(19) 18_545
F1B C19B 1.46(3) 18_545
F1B F1B 1.545(12) 18_545
F1B F1B 1.546(11) 17
F2B C19B 1.28(2) .
F2B F1B 1.407(19) 17
F3B C19B 1.36(2) .
F4B C21B 1.29(2) .
F4B F7B 1.57(2) .
F4B C22B 1.76(3) .
F5B C21B 1.28(2) .
F5B F6B 1.50(3) .
F6B C21B 1.35(3) .
F7B C22B 1.26(3) .
F8B C22B 1.46(3) .
F9B C22B 1.56(4) .
F9B C23B 1.58(3) .
F10B C23B 1.15(3) .
F10B F11B 1.47(3) .
F11B C24B 1.28(4) .
F11B C23B 1.32(3) .
F12B C24B 1.40(4) .
F13B C24B 1.23(3) .
O2B O2B 0.76(3) 2_655
O2B O2B 0.76(3) 3_665
O2B C18B 1.42(3) .
O3B C20B 1.282(12) .
C18B O2B 1.42(3) 3_665
C18B O2B 1.42(3) 2_655
C18B C19B 1.564(19) 3_665
C18B C19B 1.564(19) .
C18B C19B 1.564(19) 2_655
C19B F1B 1.46(3) 17
C20B C22B 1.31(2) .
C20B C23B 1.52(3) .
C20B C21B 1.543(19) .
C20B C24B 1.81(3) .
C21B C22B 1.72(4) .
C22B C23B 1.89(4) .
C23B C24B 1.48(5) .

loop_
_geom_torsion_atom_site_label_1
_geom_torsion_atom_site_label_2
_geom_torsion_atom_site_label_3
_geom_torsion_atom_site_label_4
_geom_torsion
_geom_torsion_site_symmetry_1
_geom_torsion_site_symmetry_4
O1 P1 C1 C2 125.0(2) . .
C1 P1 C1 C2 -115.11(15) 2_765 .
C1 P1 C1 C2 5.1(3) 3_675 .
O1 P1 C1 C6 -53.9(2) . .
C1 P1 C1 C6 66.0(3) 2_765 .
C1 P1 C1 C6 -173.80(19) 3_675 .
C6 C1 C2 C3 0.7(4) . .
P1 C1 C2 C3 -178.2(2) . .
C1 C2 C3 C4 -0.9(4) . .
C2 C3 C4 C5 0.1(5) . .
C3 C4 C5 C6 1.0(5) . .
C4 C5 C6 C1 -1.2(5) . .
C2 C1 C6 C5 0.3(4) . .
P1 C1 C6 C5 179.2(2) . .
O1 Si1 C7 C8 -46.7(2) . .
C7 Si1 C7 C8 -155.8(2) 2_765 .
C7 Si1 C7 C8 62.4(3) 3_675 .
O1 Si1 C7 C12 124.0(2) . .
C7 Si1 C7 C12 14.9(3) 2_765 .
C7 Si1 C7 C12 -126.94(18) 3_675 .
C12 C7 C8 C9 -6.7(4) . .
Si1 C7 C8 C9 164.3(2) . .
C12 C7 C8 C13 169.8(3) . .
Si1 C7 C8 C13 -19.3(4) . .
C7 C8 C9 C10 -3.2(5) . .
C13 C8 C9 C10 -179.8(3) . .
C7 C8 C9 C14 176.0(3) . .
C13 C8 C9 C14 -0.6(5) . .
C8 C9 C10 C11 8.9(5) . .
C14 C9 C10 C11 -170.3(3) . .
C8 C9 C10 C15 -173.4(3) . .
C14 C9 C10 C15 7.4(5) . .
C9 C10 C11 C12 -4.4(5) . .
C15 C10 C11 C12 177.8(3) . .
C9 C10 C11 C16 175.6(3) . .
C15 C10 C11 C16 -2.2(5) . .
C10 C11 C12 C7 -5.7(5) . .
C16 C11 C12 C7 174.3(3) . .
C10 C11 C12 C17 172.0(3) . .
C16 C11 C12 C17 -8.0(5) . .
C8 C7 C12 C11 11.1(4) . .
Si1 C7 C12 C11 -159.8(2) . .
C8 C7 C12 C17 -166.5(3) . .
Si1 C7 C12 C17 22.6(4) . .
O3A Al1A O2A O2A -30(3) 3_665 3_665
O3A Al1A O2A O2A 100(3) 2_655 3_665
O3A Al1A O2A O2A -146(3) . 3_665
O2A Al1A O2A O2A 61.61(6) 2_655 3_665
O3A Al1A O2A O2A -92(3) 3_665 2_655
O3A Al1A O2A O2A 38(3) 2_655 2_655
O3A Al1A O2A O2A 153(3) . 2_655
O2A Al1A O2A O2A -61.61(5) 3_665 2_655
O3A Al1A O2A C18A -61(3) 3_665 .
O3A Al1A O2A C18A 69(3) 2_655 .
O3A Al1A O2A C18A -176(3) . .
O2A Al1A O2A C18A -30.81(3) 3_665 .
O2A Al1A O2A C18A 30.81(3) 2_655 .
O3A Al1A O3A C20A -14(2) 3_665 .
O3A Al1A O3A C20A -136.6(18) 2_655 .
O2A Al1A O3A C20A 91(2) 3_665 .
O2A Al1A O3A C20A 118(2) 2_655 .
O2A Al1A O3A C20A 106(2) . .
O2A O2A C18A O2A 62.59(11) 2_655 3_665
Al1A O2A C18A O2A 31.30(6) . 3_665
O2A O2A C18A O2A -62.59(10) 3_665 2_655
Al1A O2A C18A O2A -31.30(5) . 2_655
O2A O2A C18A C19A -72(3) 3_665 2_655
O2A O2A C18A C19A -10(3) 2_655 2_655
Al1A O2A C18A C19A -41(3) . 2_655
O2A O2A C18A C19A 67(3) 3_665 3_665
O2A O2A C18A C19A 129(3) 2_655 3_665
Al1A O2A C18A C19A 98(3) . 3_665
O2A O2A C18A C19A 173(3) 3_665 .
O2A O2A C18A C19A -124(2) 2_655 .
Al1A O2A C18A C19A -156(2) . .
O2A C18A C19A F2A -65(2) 3_665 .
O2A C18A C19A F2A -99.8(14) 2_655 .
O2A C18A C19A F2A -70.2(16) . .
C19A C18A C19A F2A 150.5(11) 2_655 .
C19A C18A C19A F2A 52(2) 3_665 .
O2A C18A C19A F3A 176.7(12) 3_665 .
O2A C18A C19A F3A 142.1(11) 2_655 .
O2A C18A C19A F3A 171.6(14) . .
C19A C18A C19A F3A 32.3(13) 2_655 .
C19A C18A C19A F3A -66.2(10) 3_665 .
O2A C18A C19A F1A 56.8(19) 3_665 .
O2A C18A C19A F1A 22.2(15) 2_655 .
O2A C18A C19A F1A 51.7(15) . .
C19A C18A C19A F1A -87.6(18) 2_655 .
C19A C18A C19A F1A 173.9(13) 3_665 .
Al1A O3A C20A C22A -143(2) . .
Al1A O3A C20A C23A 82(2) . .
Al1A O3A C20A C21A -28(2) . .
O3A C20A C21A F4A -153.5(7) . .
C22A C20A C21A F4A -40.8(10) . .
C23A C20A C21A F4A 91.7(10) . .
O3A C20A C21A F5A 77.2(7) . .
C22A C20A C21A F5A -170.0(7) . .
C23A C20A C21A F5A -37.5(9) . .
O3A C20A C21A F6A -40.0(7) . .
C22A C20A C21A F6A 72.7(8) . .
C23A C20A C21A F6A -154.8(8) . .
O3A C20A C22A F7A 80.7(12) . .
C23A C20A C22A F7A -150.4(13) . .
C21A C20A C22A F7A -28.0(13) . .
O3A C20A C22A F8A -57.5(12) . .
C23A C20A C22A F8A 71.3(14) . .
C21A C20A C22A F8A -166.3(9) . .
O3A C20A C22A F9A -167.2(6) . .
C23A C20A C22A F9A -38.4(11) . .
C21A C20A C22A F9A 84.1(7) . .
O3A C20A C23A F12A -147.4(10) . .
C22A C20A C23A F12A 85.4(12) . .
C21A C20A C23A F12A -39.7(12) . .
O3A C20A C23A F10A 87.9(12) . .
C22A C20A C23A F10A -39.3(15) . .
C21A C20A C23A F10A -164.4(10) . .
O3A C20A C23A F11A -19.5(14) . .
C22A C20A C23A F11A -146.8(10) . .
C21A C20A C23A F11A 88.1(12) . .
C21B F4B F7B C22B -60.2(18) . .
C23B F10B F11B C24B 35(3) . .
O2B Al1B O2B O2B 61.72(16) 3_665 2_655
O3B Al1B O2B O2B -172(5) 3_665 2_655
O3B Al1B O2B O2B 71(6) 2_655 2_655
O3B Al1B O2B O2B -61(5) . 2_655
O2B Al1B O2B O2B -61.72(13) 2_655 3_665
O3B Al1B O2B O2B 126(5) 3_665 3_665
O3B Al1B O2B O2B 10(6) 2_655 3_665
O3B Al1B O2B O2B -123(5) . 3_665
O2B Al1B O2B C18B 30.87(9) 3_665 .
O2B Al1B O2B C18B -30.86(8) 2_655 .
O3B Al1B O2B C18B 157(5) 3_665 .
O3B Al1B O2B C18B 40(6) 2_655 .
O3B Al1B O2B C18B -92(5) . .
O2B Al1B O3B C20B -43(4) . .
O2B Al1B O3B C20B -70(4) 3_665 .
O2B Al1B O3B C20B -66(4) 2_655 .
O3B Al1B O3B C20B 66(5) 3_665 .
O3B Al1B O3B C20B 175(3) 2_655 .
O2B O2B C18B O2B -62.5(2) 2_655 3_665
Al1B O2B C18B O2B -31.27(13) . 3_665
O2B O2B C18B O2B 62.5(2) 3_665 2_655
Al1B O2B C18B O2B 31.27(12) . 2_655
O2B O2B C18B C19B -112(5) 2_655 3_665
O2B O2B C18B C19B -50(5) 3_665 3_665
Al1B O2B C18B C19B -81(5) . 3_665
O2B O2B C18B C19B 136(5) 2_655 .
O2B O2B C18B C19B -162(5) 3_665 .
Al1B O2B C18B C19B 167(5) . .
O2B O2B C18B C19B 22(6) 2_655 2_655
O2B O2B C18B C19B 85(6) 3_665 2_655
Al1B O2B C18B C19B 53(6) . 2_655
F2B F1B C19B F2B -88(4) 18_545 .
C19B F1B C19B F2B 146(2) 18_545 .
F1B F1B C19B F2B 160.8(16) 18_545 .
F1B F1B C19B F2B 42.4(14) 17 .
F2B F1B C19B F3B 28(4) 18_545 .
C19B F1B C19B F3B -98(3) 18_545 .
F1B F1B C19B F3B -83.6(13) 18_545 .
F1B F1B C19B F3B 158.1(16) 17 .
F2B F1B C19B F1B -130(4) 18_545 17
C19B F1B C19B F1B 104(2) 18_545 17
F1B F1B C19B F1B 118.3(5) 18_545 17
F2B F1B C19B C18B 146(3) 18_545 .
C19B F1B C19B C18B 20(4) 18_545 .
F1B F1B C19B C18B 34.5(16) 18_545 .
F1B F1B C19B C18B -83.8(15) 17 .
F1B F2B C19B F1B -45.9(15) 17 .
F1B F2B C19B F3B -158.0(18) 17 .
F1B F2B C19B C18B 79.2(18) 17 .
O2B C18B C19B F1B -161(2) . .
O2B C18B C19B F1B -172.4(18) 3_665 .
O2B C18B C19B F1B -137.9(17) 2_655 .
C19B C18B C19B F1B 81.4(15) 3_665 .
C19B C18B C19B F1B -35(2) 2_655 .
O2B C18B C19B F2B 71(2) . .
O2B C18B C19B F2B 59(2) 3_665 .
O2B C18B C19B F2B 94.0(19) 2_655 .
C19B C18B C19B F2B -47(3) 3_665 .
C19B C18B C19B F2B -163.5(13) 2_655 .
O2B C18B C19B F3B -50(2) . .
O2B C18B C19B F3B -61(2) 3_665 .
O2B C18B C19B F3B -26(2) 2_655 .
C19B C18B C19B F3B -167.1(15) 3_665 .
C19B C18B C19B F3B 76(3) 2_655 .
O2B C18B C19B F1B 130.3(19) . 17
O2B C18B C19B F1B 119.1(17) 3_665 17
O2B C18B C19B F1B 153.7(13) 2_655 17
C19B C18B C19B F1B 13(2) 3_665 17
C19B C18B C19B F1B -103.9(12) 2_655 17
Al1B O3B C20B C22B -40(7) . .
Al1B O3B C20B C23B -161(4) . .
Al1B O3B C20B C21B 66(4) . .
Al1B O3B C20B C24B 149(4) . .
F6B F5B C21B F4B 116(2) . .
F6B F5B C21B C20B -108.1(18) . .
F6B F5B C21B C22B -159(3) . .
F7B F4B C21B F5B -175(2) . .
C22B F4B C21B F5B 144(2) . .
F7B F4B C21B F6B -96.5(18) . .
C22B F4B C21B F6B -138(2) . .
F7B F4B C21B C20B 48.8(15) . .
C22B F4B C21B C20B 7.7(15) . .
F7B F4B C21B C22B 41.1(13) . .
F5B F6B C21B F4B -103.6(19) . .
F5B F6B C21B C20B 110.7(15) . .
F5B F6B C21B C22B 162(3) . .
O3B C20B C21B F5B 57(2) . .
C22B C20B C21B F5B -144(2) . .
C23B C20B C21B F5B -71(2) . .
C24B C20B C21B F5B -30(2) . .
O3B C20B C21B F4B -168.9(14) . .
C22B C20B C21B F4B -10.0(19) . .
C23B C20B C21B F4B 63(2) . .
C24B C20B C21B F4B 104.0(19) . .
O3B C20B C21B F6B -21.6(18) . .
C22B C20B C21B F6B 137(2) . .
C23B C20B C21B F6B -149.3(18) . .
C24B C20B C21B F6B -108.7(18) . .
O3B C20B C21B C22B -158.9(16) . .
C23B C20B C21B C22B 73.4(19) . .
C24B C20B C21B C22B 114.0(18) . .
F4B F7B C22B C20B 87(2) . .
F4B F7B C22B F8B -172.8(18) . .
F4B F7B C22B F9B -88(3) . .
F4B F7B C22B C21B 41.1(11) . .
O3B C20B C22B F7B 58(6) . .
C23B C20B C22B F7B -177(3) . .
C21B C20B C22B F7B -56(2) . .
C24B C20B C22B F7B -132(3) . .
O3B C20B C22B F8B -36(5) . .
C23B C20B C22B F8B 88(2) . .
C21B C20B C22B F8B -150(2) . .
C24B C20B C22B F8B 133.1(19) . .
O3B C20B C22B F9B -125(4) . .
C23B C20B C22B F9B -1(2) . .
C21B C20B C22B F9B 121(2) . .
C24B C20B C22B F9B 44(2) . .
O3B C20B C22B C21B 114(4) . .
C23B C20B C22B C21B -121.2(15) . .
C24B C20B C22B C21B -76.5(16) . .
O3B C20B C22B F4B 121(4) . .
C23B C20B C22B F4B -115(2) . .
C21B C20B C22B F4B 6.7(13) . .
C24B C20B C22B F4B -70(2) . .
O3B C20B C22B C23B -125(4) . .
C21B C20B C22B C23B 121.2(15) . .
C24B C20B C22B C23B 44.7(18) . .
C23B F9B C22B F7B 176(3) . .
C23B F9B C22B C20B 1(2) . .
C23B F9B C22B F8B -97.8(18) . .
C23B F9B C22B C21B 64(2) . .
C23B F9B C22B F4B 110.2(19) . .
F5B C21B C22B F7B -154(3) . .
F4B C21B C22B F7B -55.7(16) . .
F6B C21B C22B F7B 58(3) . .
C20B C21B C22B F7B 134(2) . .
F5B C21B C22B C20B 72(3) . .
F4B C21B C22B C20B 170.5(19) . .
F6B C21B C22B C20B -76(3) . .
F5B C21B C22B F8B 130(4) . .
F4B C21B C22B F8B -131(4) . .
F6B C21B C22B F8B -18(5) . .
C20B C21B C22B F8B 58(3) . .
F5B C21B C22B F9B -18(4) . .
F4B C21B C22B F9B 81(2) . .
F6B C21B C22B F9B -166(2) . .
C20B C21B C22B F9B -90(2) . .
F5B C21B C22B F4B -99(3) . .
F6B C21B C22B F4B 113(3) . .
C20B C21B C22B F4B -170.5(19) . .
F5B C21B C22B C23B 29(3) . .
F4B C21B C22B C23B 127.2(18) . .
F6B C21B C22B C23B -119(3) . .
C20B C21B C22B C23B -43.2(11) . .
C21B F4B C22B F7B 110(2) . .
C21B F4B C22B C20B -8.4(17) . .
F7B F4B C22B C20B -118(3) . .
C21B F4B C22B F8B 124(5) . .
F7B F4B C22B F8B 14(4) . .
C21B F4B C22B F9B -121.0(19) . .
F7B F4B C22B F9B 129(2) . .
F7B F4B C22B C21B -110(2) . .
C21B F4B C22B C23B -63(2) . .
F7B F4B C22B C23B -173(3) . .
F11B F10B C23B C24B -32(2) . .
F11B F10B C23B C20B -117(3) . .
F11B F10B C23B F9B 130(3) . .
F11B F10B C23B C22B -167(4) . .
C24B F11B C23B F10B -144(3) . .
F10B F11B C23B C24B 144(3) . .
C24B F11B C23B C20B -33(3) . .
F10B F11B C23B C20B 111(3) . .
C24B F11B C23B F9B 104(4) . .
F10B F11B C23B F9B -111(4) . .
C24B F11B C23B C22B 15(5) . .
F10B F11B C23B C22B 159(6) . .
O3B C20B C23B F10B 38(3) . .
C22B C20B C23B F10B -124(3) . .
C21B C20B C23B F10B 168(2) . .
C24B C20B C23B F10B 113(3) . .
O3B C20B C23B F11B -48(3) . .
C22B C20B C23B F11B 151(3) . .
C21B C20B C23B F11B 83(3) . .
C24B C20B C23B F11B 27(2) . .
O3B C20B C23B C24B -75.0(17) . .
C22B C20B C23B C24B 123(2) . .
C21B C20B C23B C24B 55.4(19) . .
O3B C20B C23B F9B 162.3(14) . .
C22B C20B C23B F9B 0.5(19) . .
C21B C20B C23B F9B -67(2) . .
C24B C20B C23B F9B -123(2) . .
O3B C20B C23B C22B 161.8(15) . .
C21B C20B C23B C22B -67.8(16) . .
C24B C20B C23B C22B -123(2) . .
C22B F9B C23B F10B 124(3) . .
C22B F9B C23B F11B -145(4) . .
C22B F9B C23B C24B -75(3) . .
C22B F9B C23B C20B -0.4(16) . .
C20B C22B C23B F10B 86(3) . .
F8B C22B C23B F10B -12(4) . .
F9B C22B C23B F10B -95(4) . .
C21B C22B C23B F10B 134(3) . .
F4B C22B C23B F10B 171(3) . .
C20B C22B C23B F11B -67(5) . .
F8B C22B C23B F11B -165(5) . .
F9B C22B C23B F11B 112(6) . .
C21B C22B C23B F11B -19(6) . .
F4B C22B C23B F11B 18(6) . .
C20B C22B C23B C24B -55(2) . .
F8B C22B C23B C24B -153(2) . .
F9B C22B C23B C24B 125(2) . .
C21B C22B C23B C24B -7(2) . .
F4B C22B C23B C24B 31(3) . .
F8B C22B C23B C20B -98.1(19) . .
F9B C22B C23B C20B 179(2) . .
C21B C22B C23B C20B 47.5(12) . .
F4B C22B C23B C20B 85(2) . .
C20B C22B C23B F9B -179(2) . .
F8B C22B C23B F9B 82.5(19) . .
C21B C22B C23B F9B -132(2) . .
F4B C22B C23B F9B -94(2) . .
C23B F11B C24B F13B -97(2) . .
F10B F11B C24B F13B -124(2) . .
C23B F11B C24B F12B 141(3) . .
F10B F11B C24B F12B 113(2) . .
F10B F11B C24B C23B -27(2) . .
C23B F11B C24B C20B 23.9(19) . .
F10B F11B C24B C20B -3(3) . .
F10B C23B C24B F13B 139(3) . .
F11B C23B C24B F13B 101(3) . .
C20B C23B C24B F13B -108(2) . .
F9B C23B C24B F13B -22(4) . .
C22B C23B C24B F13B -72(3) . .
F10B C23B C24B F11B 39(3) . .
C20B C23B C24B F11B 151(2) . .
F9B C23B C24B F11B -122(3) . .
C22B C23B C24B F11B -173(2) . .
F10B C23B C24B F12B -44(6) . .
F11B C23B C24B F12B -83(5) . .
C20B C23B C24B F12B 68(5) . .
F9B C23B C24B F12B 155(4) . .
C22B C23B C24B F12B 104(5) . .
F10B C23B C24B C20B -112(3) . .
F11B C23B C24B C20B -151(2) . .
F9B C23B C24B C20B 86(3) . .
C22B C23B C24B C20B 35.6(12) . .
O3B C20B C24B F13B -155(3) . .
C22B C20B C24B F13B 29(3) . .
C23B C20B C24B F13B 92(3) . .
C21B C20B C24B F13B -41(3) . .
O3B C20B C24B F11B 89(2) . .
C22B C20B C24B F11B -88(3) . .
C23B C20B C24B F11B -25(2) . .
C21B C20B C24B F11B -157(2) . .
O3B C20B C24B F12B -32(2) . .
C22B C20B C24B F12B 152(2) . .
C23B C20B C24B F12B -145(3) . .
C21B C20B C24B F12B 82(2) . .
O3B C20B C24B C23B 113.3(17) . .
C22B C20B C24B C23B -63(2) . .
C21B C20B C24B C23B -132.8(18) . .
